data_9014247
loop_
_publ_author_name
'Boudjada, A.'
'Averbuch-Pouchot M'

_publ_section_title
;
 Structure cristalline de Ag4 H4 As4 O14: Un nouvel exemple d'anion As4O14
 _cod_database_code 1008840
;
_journal_name_full 'Journal of Solid State Chemistry'
_journal_page_first 76
_journal_page_last 82
_journal_paper_doi 10.1016/0022-4596(84)90317-7
_journal_volume 51
_journal_year 1984
_chemical_formula_sum 'Ag2 As2 O7'
_space_group_IT_number 14
_symmetry_space_group_name_Hall '-P 2yn'
_symmetry_space_group_name_H-M 'P 1 21/n 1'
_cell_angle_alpha 90
_cell_angle_beta 109.30
_cell_angle_gamma 90
_cell_length_a 7.839
_cell_length_b 12.428
_cell_length_c 6.556
_cell_formula_units_Z 4
_cell_volume 602.811
_database_code_amcsd 0016708
_exptl_crystal_density_diffrn 5.262
_cod_duplicate_entry 1008840
_cod_database_code 9014247
_amcsd_formula_title 'Ag4 As4 H4 O14'

loop_
_space_group_symop_operation_xyz
x,y,z
1/2+x,1/2-y,1/2+z
1/2-x,1/2+y,1/2-z
-x,-y,-z

loop_
_atom_site_label
_atom_site_fract_x
_atom_site_fract_y
_atom_site_fract_z
Ag1 0.02290 0.22146 0.13220
Ag2 0.17210 0.54274 0.24420
As1 0.44140 0.29249 0.11470
As2 0.66340 0.50301 0.16950
O1 0.43130 0.55300 0.10600
O2 0.72210 0.56280 0.43300
O3 0.88310 0.45340 0.19500
O4 0.60680 0.37590 0.28200
O5 0.27200 0.37120 -0.05300
O6 0.52200 0.20970 -0.02900
O7 0.35030 0.23060 0.28200

loop_
_cod_related_entry_id
_cod_related_entry_database
_cod_related_entry_code
1 AMCSD 0016708
